data_4131410
loop_
_publ_author_name
'Liu, Liu Leo'
'Cao, Levy L.'
'Shao, Yue'
'Stephan, Douglas W.'

_publ_section_title
;
 Single Electron Delivery to Lewis Pairs: An Avenue to Anions by Small
 Molecule Activation.
;
_journal_issue 29
_journal_name_full 'Journal of the American Chemical Society'
_journal_page_first 10062
_journal_page_last 10071
_journal_paper_doi 10.1021/jacs.7b05120
_journal_volume 139
_journal_year 2017
_chemical_formula_sum 'C33.33 H20 Al1.33 F16.67 Fe0.67 Se0.67'
_chemical_formula_weight 863.01
_space_group_crystal_system monoclinic
_space_group_IT_number 14
_space_group_name_Hall '-P 2yn'
_space_group_name_H-M_alt 'P 1 21/n 1'
_atom_sites_solution_hydrogens geom
_audit_creation_method SHELXL-2014/7
_cell_angle_alpha 90
_cell_angle_beta 90.930(8)
_cell_angle_gamma 90
_cell_formula_units_Z 6
_cell_length_a 16.026(3)
_cell_length_b 12.948(2)
_cell_length_c 23.926(4)
_cell_measurement_reflns_used 2371
_cell_measurement_temperature 150(2)
_cell_measurement_theta_max 18.88
_cell_measurement_theta_min 2.20
_cell_volume 4964.1(15)
_computing_structure_refinement 'SHELXL-2014/7 (Sheldrick, 2014)'
_diffrn_ambient_temperature 150(2)
_diffrn_measured_fraction_theta_full 0.961
_diffrn_measured_fraction_theta_max 0.961
_diffrn_measurement_device_type 'Bruker APEX-II CCD'
_diffrn_measurement_method '\f and \w scans'
_diffrn_radiation_type MoK\a
_diffrn_radiation_wavelength 0.71073
_diffrn_reflns_av_R_equivalents 0.1942
_diffrn_reflns_av_unetI/netI 0.1536
_diffrn_reflns_Laue_measured_fraction_full 0.961
_diffrn_reflns_Laue_measured_fraction_max 0.961
_diffrn_reflns_limit_h_max 18
_diffrn_reflns_limit_h_min -18
_diffrn_reflns_limit_k_max 12
_diffrn_reflns_limit_k_min -14
_diffrn_reflns_limit_l_max 28
_diffrn_reflns_limit_l_min -28
_diffrn_reflns_number 51080
_diffrn_reflns_point_group_measured_fraction_full 0.961
_diffrn_reflns_point_group_measured_fraction_max 0.961
_diffrn_reflns_theta_full 24.712
_diffrn_reflns_theta_max 24.712
_diffrn_reflns_theta_min 2.022
_exptl_absorpt_coefficient_mu 1.204
_exptl_absorpt_correction_T_max 0.7410
_exptl_absorpt_correction_T_min 0.6842
_exptl_absorpt_correction_type multi-scan
_exptl_absorpt_process_details
;
multi-scan from symmetry-related measurements
Sortav (Blessing 1995)
;
_exptl_crystal_colour green
_exptl_crystal_density_diffrn 1.732
_exptl_crystal_description block
_exptl_crystal_F_000 2564
_exptl_crystal_size_max 0.24
_exptl_crystal_size_mid 0.19
_exptl_crystal_size_min 0.12
_refine_diff_density_max 0.597
_refine_diff_density_min -0.686
_refine_diff_density_rms 0.119
_refine_ls_extinction_method none
_refine_ls_goodness_of_fit_ref 1.018
_refine_ls_hydrogen_treatment constr
_refine_ls_matrix_type full
_refine_ls_number_parameters 712
_refine_ls_number_reflns 8134
_refine_ls_number_restraints 0
_refine_ls_restrained_S_all 1.018
_refine_ls_R_factor_all 0.1507
_refine_ls_R_factor_gt 0.0613
_refine_ls_shift/su_max 0.001
_refine_ls_shift/su_mean 0.000
_refine_ls_structure_factor_coef Fsqd
_refine_ls_weighting_details 'w=1/[\s^2^(Fo^2^)+(0.0510P)^2^] where P=(Fo^2^+2Fc^2^)/3'
_refine_ls_weighting_scheme calc
_refine_ls_wR_factor_gt 0.1132
_refine_ls_wR_factor_ref 0.1443
_reflns_Friedel_coverage 0.000
_reflns_number_gt 4350
_reflns_number_total 8134
_reflns_threshold_expression 'I > 2\s(I)'
_cod_data_source_file ja7b05120_si_002.cif
_cod_data_source_block 13
_cod_original_cell_volume 4963.9(15)
_cod_original_sg_symbol_H-M 'P 21/n'
_cod_database_code 4131410
_shelx_shelxl_version_number 2014/7
_shelx_space_group_comment
;
The symmetry employed for this shelxl refinement is uniquely defined
by the following loop, which should always be used as a source of
symmetry information in preference to the above space-group names.
They are only intended as comments.
;

loop_
_space_group_symop_operation_xyz
'x, y, z'
'-x+1/2, y+1/2, -z+1/2'
'-x, -y, -z'
'x-1/2, -y-1/2, z-1/2'

loop_
_atom_site_label
_atom_site_type_symbol
_atom_site_fract_x
_atom_site_fract_y
_atom_site_fract_z
_atom_site_U_iso_or_equiv
_atom_site_adp_type
_atom_site_occupancy
_atom_site_site_symmetry_order
_atom_site_calc_flag
_atom_site_refinement_flags_posn
_atom_site_refinement_flags_adp
Se01 Se 0.57340(4) 0.45618(6) 0.54968(3) 0.0194(2) Uani 1 1 d . .
Fe02 Fe 0.50192(6) 0.35506(8) 0.83437(4) 0.0204(3) Uani 1 1 d . .
Al03 Al 0.53327(12) 0.62106(16) 0.51018(8) 0.0197(5) Uani 1 1 d . .
Al04 Al 0.71417(12) 0.39585(17) 0.53352(8) 0.0196(5) Uani 1 1 d . .
F005 F 0.5046(2) 0.6143(3) 0.64669(15) 0.0300(10) Uani 1 1 d . .
F006 F 0.8724(2) 0.2908(3) 0.57906(15) 0.0310(11) Uani 1 1 d . .
F007 F 0.7327(2) 0.2245(3) 0.43578(15) 0.0317(11) Uani 1 1 d . .
F008 F 0.6594(2) 0.2418(3) 0.62610(15) 0.0312(11) Uani 1 1 d . .
F009 F 0.6953(2) 0.5597(3) 0.63945(15) 0.0286(10) Uani 1 1 d . .
F00A F 0.7174(2) 0.6698(3) 0.53691(15) 0.0319(11) Uani 1 1 d . .
F00B F 0.8991(2) 0.4770(3) 0.50845(15) 0.0324(11) Uani 1 1 d . .
F00C F 0.6410(2) 0.4449(3) 0.41223(15) 0.0349(11) Uani 1 1 d . .
F00D F 0.4607(3) 0.7651(3) 0.71636(16) 0.0427(12) Uani 1 1 d . .
F00E F 0.9617(2) 0.5755(3) 0.42079(17) 0.0407(12) Uani 1 1 d . .
F00F F 0.4914(2) 0.8484(3) 0.49630(15) 0.0332(11) Uani 1 1 d . .
F00G F 0.7059(2) 0.5431(3) 0.32423(16) 0.0388(11) Uani 1 1 d . .
F00H F 0.6435(3) 0.0354(3) 0.62860(16) 0.0395(11) Uani 1 1 d . .
F00I F 0.8659(3) 0.6089(3) 0.32770(16) 0.0426(12) Uani 1 1 d . .
F00J F 0.8058(2) 0.8384(3) 0.37501(16) 0.0387(11) Uani 1 1 d . .
F00K F 0.9497(3) 0.2914(3) 0.67886(17) 0.0441(12) Uani 1 1 d . .
F00L F 0.7707(2) 0.5573(3) 0.73907(16) 0.0395(11) Uani 1 1 d . .
F00M F 0.5305(2) 0.7221(3) 0.38537(16) 0.0410(12) Uani 1 1 d . .
F00N F 0.8382(2) 0.7683(3) 0.47999(16) 0.0384(12) Uani 1 1 d . .
F00O F 0.7248(3) 0.0175(3) 0.44060(17) 0.0460(13) Uani 1 1 d . .
F00P F 0.4551(3) 1.0015(3) 0.56787(17) 0.0420(12) Uani 1 1 d . .
F00Q F 0.6515(3) 0.8155(3) 0.32856(16) 0.0440(13) Uani 1 1 d . .
F00R F 0.8977(3) 0.4239(4) 0.76082(17) 0.0479(13) Uani 1 1 d . .
F00S F 0.6784(3) -0.0787(3) 0.53656(18) 0.0473(13) Uani 1 1 d . .
F00T F 0.4361(3) 0.9587(3) 0.67817(17) 0.0442(12) Uani 1 1 d . .
C00U C 0.5069(4) 0.3754(5) 0.7476(3) 0.0196(17) Uani 1 1 d . .
C00V C 0.4141(4) 0.2650(6) 0.7898(3) 0.0228(18) Uani 1 1 d . .
C00W C 0.7782(4) 0.4239(5) 0.6041(3) 0.0180(17) Uani 1 1 d . .
C00X C 0.4407(4) 0.4360(6) 0.7698(3) 0.0208(17) Uani 1 1 d . .
C00Y C 0.7220(4) 0.4771(5) 0.4164(3) 0.0224(18) Uani 1 1 d . .
C00Z C 0.8468(4) 0.4922(5) 0.4637(3) 0.0208(17) Uani 1 1 d . .
C010 C 0.8446(4) 0.3596(6) 0.6179(3) 0.0245(18) Uani 1 1 d . .
C011 C 0.7659(4) 0.4574(5) 0.4658(3) 0.0201(17) Uani 1 1 d . .
C012 C 0.4999(4) 0.7232(5) 0.5682(3) 0.0178(17) Uani 1 1 d . .
C013 C 0.6076(4) 0.7291(5) 0.4104(3) 0.0217(17) Uani 1 1 d . .
C014 C 0.8813(4) 0.5435(6) 0.4190(3) 0.0243(18) Uani 1 1 d . .
C015 C 0.3836(4) 0.3669(6) 0.7958(3) 0.0229(18) Uani 1 1 d . .
C016 C 0.7529(4) 0.5278(5) 0.3707(3) 0.0236(18) Uani 1 1 d . .
C017 C 0.7960(4) 0.4908(6) 0.6989(3) 0.0253(19) Uani 1 1 d . .
C018 C 0.5804(4) 0.4165(6) 0.7161(3) 0.0300(19) Uani 1 1 d . .
H01A H 0.6166 0.3590 0.7055 0.045 Uiso 1 1 calc R U
H01B H 0.5605 0.4524 0.6824 0.045 Uiso 1 1 calc R U
H01C H 0.6119 0.4647 0.7399 0.045 Uiso 1 1 calc R U
C019 C 0.4910(4) 0.2695(6) 0.7605(3) 0.0242(18) Uani 1 1 d . .
C01A C 0.4919(4) 0.7090(6) 0.6246(3) 0.0228(18) Uani 1 1 d . .
C01B C 0.7119(4) 0.1798(6) 0.4853(3) 0.0232(18) Uani 1 1 d . .
C01C C 0.8595(4) 0.4235(6) 0.7099(3) 0.0281(19) Uani 1 1 d . .
C01D C 0.8860(4) 0.3578(6) 0.6686(3) 0.033(2) Uani 1 1 d . .
C01E C 0.6224(4) 0.3472(6) 0.8712(3) 0.0272(19) Uani 1 1 d . .
C01F C 0.7616(4) 0.7552(5) 0.4565(3) 0.0215(17) Uani 1 1 d . .
C01G C 0.8342(4) 0.5611(5) 0.3724(3) 0.0245(18) Uani 1 1 d . .
C01H C 0.6749(4) 0.1893(6) 0.5784(3) 0.0225(18) Uani 1 1 d . .
C01I C 0.5683(4) 0.2767(6) 0.8970(3) 0.0277(19) Uani 1 1 d . .
C01J C 0.4701(4) 0.7849(6) 0.6620(3) 0.0235(18) Uani 1 1 d . .
C01K C 0.5012(4) 0.3339(6) 0.9211(3) 0.030(2) Uani 1 1 d . .
C01L C 0.5896(4) 0.4475(6) 0.8776(3) 0.0276(19) Uani 1 1 d . .
C01M C 0.6673(5) 0.7775(6) 0.3802(3) 0.0263(19) Uani 1 1 d . .
C01N C 0.6992(4) 0.7046(5) 0.4842(3) 0.0214(17) Uani 1 1 d . .
C01O C 0.6197(4) 0.6893(5) 0.4627(3) 0.0197(17) Uani 1 1 d . .
C01P C 0.7572(4) 0.4905(6) 0.6474(3) 0.0234(18) Uani 1 1 d . .
C01Q C 0.6982(4) 0.2423(5) 0.5311(3) 0.0186(17) Uani 1 1 d . .
C01R C 0.4304(4) 0.5512(5) 0.7656(3) 0.0278(19) Uani 1 1 d . .
H01D H 0.3793 0.5720 0.7846 0.042 Uiso 1 1 calc R U
H01E H 0.4786 0.5854 0.7833 0.042 Uiso 1 1 calc R U
H01F H 0.4265 0.5713 0.7262 0.042 Uiso 1 1 calc R U
C01S C 0.6669(4) 0.0837(6) 0.5810(3) 0.0284(19) Uani 1 1 d . .
C01T C 0.7452(4) 0.7907(5) 0.4036(3) 0.0252(18) Uani 1 1 d . .
C01U C 0.3012(4) 0.3970(6) 0.8205(3) 0.038(2) Uani 1 1 d . .
H01G H 0.2953 0.4723 0.8197 0.056 Uiso 1 1 calc R U
H01H H 0.2556 0.3655 0.7987 0.056 Uiso 1 1 calc R U
H01I H 0.2990 0.3727 0.8593 0.056 Uiso 1 1 calc R U
C01V C 0.4574(4) 0.8828(6) 0.6421(3) 0.0285(19) Uani 1 1 d . .
C01W C 0.7076(4) 0.0739(6) 0.4874(3) 0.0282(19) Uani 1 1 d . .
C01X C 0.4863(4) 0.8247(6) 0.5509(3) 0.0277(19) Uani 1 1 d . .
C01Y C 0.4666(4) 0.9051(6) 0.5866(3) 0.0283(19) Uani 1 1 d . .
C01Z C 0.5411(5) 0.1790(6) 0.7423(3) 0.036(2) Uani 1 1 d . .
H01J H 0.5910 0.2032 0.7231 0.055 Uiso 1 1 calc R U
H01K H 0.5579 0.1381 0.7751 0.055 Uiso 1 1 calc R U
H01L H 0.5075 0.1361 0.7168 0.055 Uiso 1 1 calc R U
C020 C 0.5139(4) 0.4384(6) 0.9082(3) 0.0289(19) Uani 1 1 d . .
C021 C 0.3719(5) 0.1681(6) 0.8102(3) 0.040(2) Uani 1 1 d . .
H02A H 0.4059 0.1078 0.8008 0.060 Uiso 1 1 calc R U
H02B H 0.3656 0.1719 0.8508 0.060 Uiso 1 1 calc R U
H02C H 0.3168 0.1618 0.7922 0.060 Uiso 1 1 calc R U
C022 C 0.6845(5) 0.0251(6) 0.5353(3) 0.034(2) Uani 1 1 d . .
C023 C 0.5807(5) 0.1619(6) 0.9022(3) 0.041(2) Uani 1 1 d . .
H02D H 0.5336 0.1317 0.9221 0.062 Uiso 1 1 calc R U
H02E H 0.5840 0.1313 0.8649 0.062 Uiso 1 1 calc R U
H02F H 0.6326 0.1481 0.9231 0.062 Uiso 1 1 calc R U
C024 C 0.4606(5) 0.5290(6) 0.9253(3) 0.050(3) Uani 1 1 d . .
H02G H 0.4843 0.5929 0.9105 0.075 Uiso 1 1 calc R U
H02H H 0.4038 0.5198 0.9104 0.075 Uiso 1 1 calc R U
H02I H 0.4592 0.5329 0.9662 0.075 Uiso 1 1 calc R U
C025 C 0.6277(5) 0.5460(6) 0.8581(3) 0.046(2) Uani 1 1 d . .
H02J H 0.5916 0.6041 0.8681 0.069 Uiso 1 1 calc R U
H02K H 0.6827 0.5549 0.8760 0.069 Uiso 1 1 calc R U
H02L H 0.6338 0.5439 0.8175 0.069 Uiso 1 1 calc R U
C026 C 0.7022(4) 0.3197(6) 0.8422(3) 0.044(2) Uani 1 1 d . .
H02M H 0.7104 0.2447 0.8437 0.067 Uiso 1 1 calc R U
H02N H 0.6987 0.3422 0.8031 0.067 Uiso 1 1 calc R U
H02O H 0.7492 0.3542 0.8610 0.067 Uiso 1 1 calc R U
C027 C 0.4333(5) 0.2893(7) 0.9563(3) 0.048(2) Uani 1 1 d . .
H02P H 0.4396 0.2141 0.9582 0.072 Uiso 1 1 calc R U
H02Q H 0.4372 0.3184 0.9940 0.072 Uiso 1 1 calc R U
H02R H 0.3788 0.3063 0.9395 0.072 Uiso 1 1 calc R U

loop_
_atom_site_aniso_label
_atom_site_aniso_U_11
_atom_site_aniso_U_22
_atom_site_aniso_U_33
_atom_site_aniso_U_23
_atom_site_aniso_U_13
_atom_site_aniso_U_12
Se01 0.0176(4) 0.0198(5) 0.0206(4) 0.0031(3) 0.0001(3) -0.0002(3)
Fe02 0.0234(6) 0.0196(7) 0.0181(5) 0.0019(5) -0.0004(4) -0.0004(5)
Al03 0.0179(11) 0.0223(15) 0.0187(11) 0.0040(10) -0.0002(9) -0.0021(10)
Al04 0.0175(11) 0.0223(14) 0.0190(11) 0.0011(10) 0.0008(9) -0.0001(10)
F005 0.052(3) 0.016(3) 0.021(2) 0.0030(19) 0.0023(19) 0.003(2)
F006 0.029(2) 0.036(3) 0.028(2) -0.008(2) -0.0043(19) 0.011(2)
F007 0.047(3) 0.029(3) 0.020(2) -0.004(2) 0.0127(19) -0.003(2)
F008 0.043(3) 0.027(3) 0.024(2) -0.004(2) 0.0077(19) 0.000(2)
F009 0.033(2) 0.026(3) 0.027(2) -0.0032(19) 0.0021(18) 0.001(2)
F00A 0.030(2) 0.042(3) 0.024(2) 0.007(2) -0.0055(19) -0.010(2)
F00B 0.023(2) 0.045(3) 0.029(2) 0.007(2) -0.0054(19) -0.004(2)
F00C 0.027(2) 0.049(3) 0.029(2) 0.001(2) -0.0036(18) -0.014(2)
F00D 0.084(3) 0.024(3) 0.020(2) 0.000(2) 0.003(2) 0.008(2)
F00E 0.021(2) 0.046(3) 0.055(3) 0.011(2) 0.001(2) -0.007(2)
F00F 0.044(3) 0.031(3) 0.025(2) 0.015(2) 0.003(2) 0.005(2)
F00G 0.044(3) 0.048(3) 0.025(2) 0.012(2) -0.009(2) -0.007(2)
F00H 0.055(3) 0.027(3) 0.036(3) 0.008(2) 0.006(2) -0.003(2)
F00I 0.051(3) 0.042(3) 0.035(3) 0.015(2) 0.015(2) -0.009(2)
F00J 0.038(3) 0.042(3) 0.037(3) 0.006(2) 0.011(2) -0.020(2)
F00K 0.042(3) 0.047(3) 0.042(3) 0.003(2) -0.019(2) 0.012(2)
F00L 0.042(3) 0.049(3) 0.027(2) -0.015(2) -0.001(2) -0.005(2)
F00M 0.031(2) 0.056(3) 0.036(3) 0.020(2) -0.010(2) -0.015(2)
F00N 0.023(2) 0.054(3) 0.038(3) 0.008(2) -0.007(2) -0.015(2)
F00O 0.068(3) 0.030(3) 0.041(3) -0.015(2) 0.021(2) -0.004(2)
F00P 0.060(3) 0.016(3) 0.050(3) 0.014(2) 0.004(2) 0.002(2)
F00Q 0.052(3) 0.056(3) 0.025(2) 0.021(2) -0.002(2) -0.014(2)
F00R 0.053(3) 0.060(4) 0.030(3) 0.000(2) -0.017(2) -0.002(2)
F00S 0.063(3) 0.020(3) 0.059(3) -0.003(2) 0.009(3) -0.004(2)
F00T 0.066(3) 0.022(3) 0.045(3) -0.008(2) 0.000(2) 0.005(2)
C00U 0.025(4) 0.020(5) 0.013(4) 0.002(3) 0.002(3) -0.001(3)
C00V 0.028(4) 0.020(5) 0.020(4) 0.001(3) -0.005(3) -0.008(4)
C00W 0.010(3) 0.022(5) 0.022(4) 0.006(3) 0.004(3) -0.008(3)
C00X 0.025(4) 0.022(5) 0.015(4) -0.001(3) -0.006(3) -0.001(3)
C00Y 0.019(4) 0.024(5) 0.025(4) -0.005(4) 0.000(3) -0.006(3)
C00Z 0.034(4) 0.012(5) 0.017(4) -0.003(3) 0.003(3) 0.003(3)
C010 0.022(4) 0.025(5) 0.026(4) 0.000(4) -0.001(3) -0.005(4)
C011 0.020(4) 0.015(5) 0.025(4) -0.002(4) 0.003(3) 0.003(3)
C012 0.018(4) 0.014(5) 0.021(4) 0.002(3) -0.005(3) 0.002(3)
C013 0.015(4) 0.021(5) 0.029(4) 0.001(4) -0.005(3) -0.005(3)
C014 0.016(4) 0.024(5) 0.033(4) -0.002(4) -0.001(3) -0.002(4)
C015 0.025(4) 0.027(5) 0.016(4) 0.001(3) 0.006(3) -0.005(4)
C016 0.031(4) 0.025(5) 0.015(4) 0.000(4) -0.008(3) 0.000(4)
C017 0.028(4) 0.028(5) 0.020(4) -0.008(4) 0.012(3) -0.007(4)
C018 0.028(4) 0.034(5) 0.028(4) 0.002(4) 0.010(3) -0.002(4)
C019 0.031(4) 0.019(5) 0.022(4) 0.006(4) 0.000(3) -0.002(4)
C01A 0.033(4) 0.011(5) 0.024(4) -0.001(4) 0.001(3) -0.006(4)
C01B 0.019(4) 0.030(6) 0.022(4) -0.005(4) 0.005(3) -0.005(3)
C01C 0.030(4) 0.032(6) 0.022(4) 0.002(4) -0.010(4) -0.009(4)
C01D 0.027(4) 0.036(6) 0.036(5) 0.008(4) 0.003(4) 0.002(4)
C01E 0.020(4) 0.033(6) 0.028(4) -0.002(4) -0.005(3) 0.004(4)
C01F 0.017(4) 0.020(5) 0.027(4) -0.006(4) -0.006(3) -0.004(3)
C01G 0.028(4) 0.022(5) 0.024(4) -0.004(4) 0.012(3) -0.002(4)
C01H 0.024(4) 0.027(6) 0.017(4) -0.008(4) 0.002(3) -0.001(3)
C01I 0.028(4) 0.025(6) 0.029(4) 0.002(4) -0.005(4) 0.003(4)
C01J 0.040(5) 0.018(5) 0.012(4) 0.006(4) -0.002(3) -0.005(4)
C01K 0.030(4) 0.048(6) 0.012(4) 0.005(4) -0.003(3) -0.007(4)
C01L 0.027(4) 0.028(6) 0.027(4) 0.006(4) -0.008(3) -0.001(4)
C01M 0.038(5) 0.023(5) 0.018(4) 0.011(4) 0.006(4) -0.004(4)
C01N 0.032(4) 0.013(5) 0.019(4) 0.004(3) -0.001(3) 0.006(3)
C01O 0.022(4) 0.014(5) 0.023(4) 0.002(3) 0.001(3) -0.001(3)
C01P 0.021(4) 0.024(5) 0.025(4) 0.000(4) 0.002(3) 0.000(4)
C01Q 0.016(4) 0.013(5) 0.027(4) 0.001(4) 0.001(3) 0.001(3)
C01R 0.036(4) 0.021(5) 0.026(4) -0.002(4) 0.001(3) 0.002(4)
C01S 0.036(5) 0.021(6) 0.029(5) 0.017(4) 0.008(4) 0.001(4)
C01T 0.030(4) 0.022(5) 0.024(4) 0.001(4) 0.011(4) -0.012(4)
C01U 0.027(4) 0.059(6) 0.027(5) 0.006(4) 0.004(4) -0.002(4)
C01V 0.039(5) 0.008(5) 0.038(5) -0.008(4) -0.002(4) -0.001(4)
C01W 0.030(4) 0.020(6) 0.035(5) -0.012(4) 0.010(4) -0.004(4)
C01X 0.022(4) 0.034(6) 0.027(5) 0.010(4) 0.001(3) -0.004(4)
C01Y 0.029(4) 0.024(6) 0.032(5) 0.008(4) -0.004(4) -0.003(4)
C01Z 0.055(5) 0.027(6) 0.027(4) 0.002(4) -0.009(4) 0.009(4)
C020 0.038(5) 0.032(6) 0.016(4) -0.006(4) -0.008(3) 0.005(4)
C021 0.052(5) 0.035(6) 0.034(5) 0.010(4) -0.002(4) -0.020(4)
C022 0.039(5) 0.020(6) 0.043(5) 0.002(4) 0.010(4) -0.001(4)
C023 0.056(6) 0.031(6) 0.035(5) 0.002(4) -0.024(4) 0.010(4)
C024 0.061(6) 0.048(7) 0.041(5) -0.018(5) -0.019(4) 0.023(5)
C025 0.057(6) 0.041(6) 0.041(5) 0.001(5) -0.012(4) -0.014(5)
C026 0.032(5) 0.060(7) 0.042(5) -0.006(5) 0.002(4) 0.011(4)
C027 0.051(5) 0.072(7) 0.022(4) 0.008(5) 0.007(4) -0.006(5)

loop_
_atom_type_symbol
_atom_type_description
_atom_type_scat_dispersion_real
_atom_type_scat_dispersion_imag
_atom_type_scat_source
C C 0.0033 0.0016 'International Tables Vol C Tables 4.2.6.8 and 6.1.1.4'
H H 0.0000 0.0000 'International Tables Vol C Tables 4.2.6.8 and 6.1.1.4'
F F 0.0171 0.0103 'International Tables Vol C Tables 4.2.6.8 and 6.1.1.4'
Al Al 0.0645 0.0514 'International Tables Vol C Tables 4.2.6.8 and 6.1.1.4'
Fe Fe 0.3463 0.8444 'International Tables Vol C Tables 4.2.6.8 and 6.1.1.4'
Se Se -0.0929 2.2259 'International Tables Vol C Tables 4.2.6.8 and 6.1.1.4'

loop_
_geom_angle_atom_site_label_1
_geom_angle_atom_site_label_2
_geom_angle_atom_site_label_3
_geom_angle
_geom_angle_site_symmetry_3
Al03 Se01 Al04 117.68(7) .
Al03 Se01 Al03 87.29(8) 3_666
Al04 Se01 Al03 114.92(7) 3_666
C020 Fe02 C01I 66.6(3) .
C020 Fe02 C019 179.2(3) .
C01I Fe02 C019 112.6(3) .
C020 Fe02 C00U 140.6(3) .
C01I Fe02 C00U 138.2(3) .
C019 Fe02 C00U 39.9(2) .
C020 Fe02 C01K 39.4(3) .
C01I Fe02 C01K 40.1(3) .
C019 Fe02 C01K 140.1(3) .
C00U Fe02 C01K 178.1(3) .
C020 Fe02 C00X 113.7(3) .
C01I Fe02 C00X 177.2(3) .
C019 Fe02 C00X 67.1(3) .
C00U Fe02 C00X 39.9(2) .
C01K Fe02 C00X 141.8(3) .
C020 Fe02 C015 114.0(3) .
C01I Fe02 C015 142.8(3) .
C019 Fe02 C015 66.7(3) .
C00U Fe02 C015 66.7(2) .
C01K Fe02 C015 115.2(3) .
C00X Fe02 C015 39.8(2) .
C020 Fe02 C01L 40.0(3) .
C01I Fe02 C01L 66.1(3) .
C019 Fe02 C01L 139.7(3) .
C00U Fe02 C01L 112.3(3) .
C01K Fe02 C01L 66.5(3) .
C00X Fe02 C01L 112.2(3) .
C015 Fe02 C01L 139.9(3) .
C020 Fe02 C00V 140.5(3) .
C01I Fe02 C00V 115.0(3) .
C019 Fe02 C00V 39.8(2) .
C00U Fe02 C00V 66.6(3) .
C01K Fe02 C00V 114.6(3) .
C00X Fe02 C00V 66.6(3) .
C015 Fe02 C00V 39.3(3) .
C01L Fe02 C00V 178.8(3) .
C020 Fe02 C01E 66.3(3) .
C01I Fe02 C01E 39.2(3) .
C019 Fe02 C01E 113.0(3) .
C00U Fe02 C01E 111.7(3) .
C01K Fe02 C01E 66.4(3) .
C00X Fe02 C01E 138.2(3) .
C015 Fe02 C01E 178.0(3) .
C01L Fe02 C01E 39.1(3) .
C00V Fe02 C01E 141.6(3) .
C012 Al03 C01O 107.2(3) .
C012 Al03 Se01 112.7(2) .
C01O Al03 Se01 115.3(2) .
C012 Al03 Se01 119.26(19) 3_666
C01O Al03 Se01 109.4(2) 3_666
Se01 Al03 Se01 92.71(8) 3_666
C00W Al04 C011 113.5(3) .
C00W Al04 C01Q 105.6(3) .
C011 Al04 C01Q 115.2(3) .
C00W Al04 Se01 105.9(2) .
C011 Al04 Se01 113.6(2) .
C01Q Al04 Se01 101.87(19) .
C00X C00U C019 108.1(6) .
C00X C00U C018 125.7(6) .
C019 C00U C018 126.2(6) .
C00X C00U Fe02 70.1(4) .
C019 C00U Fe02 69.9(4) .
C018 C00U Fe02 125.7(5) .
C015 C00V C019 108.3(6) .
C015 C00V C021 125.7(6) .
C019 C00V C021 126.0(7) .
C015 C00V Fe02 70.2(4) .
C019 C00V Fe02 69.6(4) .
C021 C00V Fe02 126.6(5) .
C010 C00W C01P 112.8(6) .
C010 C00W Al04 118.4(5) .
C01P C00W Al04 128.0(5) .
C00U C00X C015 107.6(6) .
C00U C00X C01R 127.0(6) .
C015 C00X C01R 125.5(6) .
C00U C00X Fe02 70.0(4) .
C015 C00X Fe02 70.3(4) .
C01R C00X Fe02 126.5(5) .
F00C C00Y C016 116.2(6) .
F00C C00Y C011 118.3(6) .
C016 C00Y C011 125.4(6) .
F00B C00Z C011 119.5(6) .
F00B C00Z C014 115.3(6) .
C011 C00Z C014 125.2(6) .
F006 C010 C01D 115.6(6) .
F006 C010 C00W 119.1(6) .
C01D C010 C00W 125.4(7) .
C00Z C011 C00Y 112.0(6) .
C00Z C011 Al04 124.4(5) .
C00Y C011 Al04 123.5(5) .
C01A C012 C01X 113.7(6) .
C01A C012 Al03 128.8(5) .
C01X C012 Al03 117.4(5) .
C01M C013 C01O 124.7(6) .
C01M C013 F00M 115.9(6) .
C01O C013 F00M 119.4(6) .
F00E C014 C01G 119.5(6) .
F00E C014 C00Z 121.0(6) .
C01G C014 C00Z 119.4(6) .
C00V C015 C00X 108.3(6) .
C00V C015 C01U 126.0(6) .
C00X C015 C01U 125.4(7) .
C00V C015 Fe02 70.5(4) .
C00X C015 Fe02 69.9(4) .
C01U C015 Fe02 129.5(5) .
F00G C016 C01G 119.8(6) .
F00G C016 C00Y 121.5(6) .
C01G C016 C00Y 118.7(6) .
F00L C017 C01C 120.0(7) .
F00L C017 C01P 120.2(7) .
C01C C017 C01P 119.8(7) .
C00U C018 H01A 109.5 .
C00U C018 H01B 109.5 .
H01A C018 H01B 109.5 .
C00U C018 H01C 109.5 .
H01A C018 H01C 109.5 .
H01B C018 H01C 109.5 .
C00V C019 C00U 107.6(6) .
C00V C019 C01Z 125.7(7) .
C00U C019 C01Z 126.4(6) .
C00V C019 Fe02 70.6(4) .
C00U C019 Fe02 70.2(4) .
C01Z C019 Fe02 128.7(5) .
F005 C01A C012 119.4(6) .
F005 C01A C01J 115.7(6) .
C012 C01A C01J 124.9(7) .
F007 C01B C01W 118.0(6) .
F007 C01B C01Q 119.0(7) .
C01W C01B C01Q 123.0(7) .
F00R C01C C017 119.7(7) .
F00R C01C C01D 120.5(7) .
C017 C01C C01D 119.8(7) .
F00K C01D C010 121.5(7) .
F00K C01D C01C 120.2(7) .
C010 C01D C01C 118.2(7) .
C01L C01E C01I 108.4(6) .
C01L C01E C026 126.1(7) .
C01I C01E C026 125.5(7) .
C01L C01E Fe02 70.2(4) .
C01I C01E Fe02 69.5(4) .
C026 C01E Fe02 126.6(5) .
F00N C01F C01T 120.1(6) .
F00N C01F C01N 121.5(6) .
C01T C01F C01N 118.4(6) .
F00I C01G C014 121.3(6) .
F00I C01G C016 119.4(6) .
C014 C01G C016 119.3(6) .
F008 C01H C01S 116.3(6) .
F008 C01H C01Q 119.8(7) .
C01S C01H C01Q 123.9(6) .
C01E C01I C01K 108.2(7) .
C01E C01I C023 126.5(7) .
C01K C01I C023 125.1(7) .
C01E C01I Fe02 71.3(4) .
C01K C01I Fe02 70.2(4) .
C023 C01I Fe02 127.2(5) .
F00D C01J C01V 119.8(6) .
F00D C01J C01A 121.9(7) .
C01V C01J C01A 118.3(6) .
C020 C01K C01I 107.3(6) .
C020 C01K C027 127.0(7) .
C01I C01K C027 125.6(8) .
C020 C01K Fe02 69.7(4) .
C01I C01K Fe02 69.7(4) .
C027 C01K Fe02 128.4(5) .
C01E C01L C020 107.5(6) .
C01E C01L C025 126.7(7) .
C020 C01L C025 125.7(7) .
C01E C01L Fe02 70.7(4) .
C020 C01L Fe02 68.9(4) .
C025 C01L Fe02 127.3(5) .
F00Q C01M C013 122.0(7) .
F00Q C01M C01T 119.0(6) .
C013 C01M C01T 119.0(6) .
F00A C01N C01O 118.7(6) .
F00A C01N C01F 117.1(6) .
C01O C01N C01F 124.2(6) .
C013 C01O C01N 113.9(6) .
C013 C01O Al03 126.6(5) .
C01N C01O Al03 119.5(5) .
F009 C01P C017 116.5(6) .
F009 C01P C00W 119.5(6) .
C017 C01P C00W 124.0(7) .
C01B C01Q C01H 114.1(6) .
C01B C01Q Al04 125.5(5) .
C01H C01Q Al04 120.3(5) .
C00X C01R H01D 109.5 .
C00X C01R H01E 109.5 .
H01D C01R H01E 109.5 .
C00X C01R H01F 109.5 .
H01D C01R H01F 109.5 .
H01E C01R H01F 109.5 .
F00H C01S C022 118.7(7) .
F00H C01S C01H 121.5(7) .
C022 C01S C01H 119.8(7) .
F00J C01T C01F 119.7(6) .
F00J C01T C01M 120.6(6) .
C01F C01T C01M 119.7(6) .
C015 C01U H01G 109.5 .
C015 C01U H01H 109.5 .
H01G C01U H01H 109.5 .
C015 C01U H01I 109.5 .
H01G C01U H01I 109.5 .
H01H C01U H01I 109.5 .
F00T C01V C01Y 119.8(7) .
F00T C01V C01J 119.3(7) .
C01Y C01V C01J 120.9(7) .
C022 C01W F00O 120.0(7) .
C022 C01W C01B 120.6(7) .
F00O C01W C01B 119.4(6) .
F00F C01X C01Y 116.4(7) .
F00F C01X C012 119.4(7) .
C01Y C01X C012 124.2(7) .
F00P C01Y C01V 120.3(7) .
F00P C01Y C01X 121.8(7) .
C01V C01Y C01X 117.9(7) .
C019 C01Z H01J 109.5 .
C019 C01Z H01K 109.5 .
H01J C01Z H01K 109.5 .
C019 C01Z H01L 109.5 .
H01J C01Z H01L 109.5 .
H01K C01Z H01L 109.5 .
C01K C020 C01L 108.5(7) .
C01K C020 C024 127.2(7) .
C01L C020 C024 124.2(7) .
C01K C020 Fe02 71.0(4) .
C01L C020 Fe02 71.0(4) .
C024 C020 Fe02 126.1(5) .
C00V C021 H02A 109.5 .
C00V C021 H02B 109.5 .
H02A C021 H02B 109.5 .
C00V C021 H02C 109.5 .
H02A C021 H02C 109.5 .
H02B C021 H02C 109.5 .
F00S C022 C01S 121.3(7) .
F00S C022 C01W 120.2(7) .
C01S C022 C01W 118.5(8) .
C01I C023 H02D 109.5 .
C01I C023 H02E 109.5 .
H02D C023 H02E 109.5 .
C01I C023 H02F 109.5 .
H02D C023 H02F 109.5 .
H02E C023 H02F 109.5 .
C020 C024 H02G 109.5 .
C020 C024 H02H 109.5 .
H02G C024 H02H 109.5 .
C020 C024 H02I 109.5 .
H02G C024 H02I 109.5 .
H02H C024 H02I 109.5 .
C01L C025 H02J 109.5 .
C01L C025 H02K 109.5 .
H02J C025 H02K 109.5 .
C01L C025 H02L 109.5 .
H02J C025 H02L 109.5 .
H02K C025 H02L 109.5 .
C01E C026 H02M 109.5 .
C01E C026 H02N 109.5 .
H02M C026 H02N 109.5 .
C01E C026 H02O 109.5 .
H02M C026 H02O 109.5 .
H02N C026 H02O 109.5 .
C01K C027 H02P 109.5 .
C01K C027 H02Q 109.5 .
H02P C027 H02Q 109.5 .
C01K C027 H02R 109.5 .
H02P C027 H02R 109.5 .
H02Q C027 H02R 109.5 .

loop_
_geom_bond_atom_site_label_1
_geom_bond_atom_site_label_2
_geom_bond_distance
_geom_bond_site_symmetry_2
Se01 Al03 2.418(2) .
Se01 Al04 2.424(2) .
Se01 Al03 2.428(2) 3_666
Fe02 C020 2.077(7) .
Fe02 C01I 2.087(7) .
Fe02 C019 2.091(7) .
Fe02 C00U 2.095(6) .
Fe02 C01K 2.093(6) .
Fe02 C00X 2.097(7) .
Fe02 C015 2.101(7) .
Fe02 C01L 2.105(7) .
Fe02 C00V 2.105(7) .
Fe02 C01E 2.112(7) .
Al03 C012 1.997(7) .
Al03 C01O 2.010(7) .
Al03 Se01 2.428(2) 3_666
Al04 C00W 1.995(7) .
Al04 C011 1.998(7) .
Al04 C01Q 2.005(7) .
F005 C01A 1.349(7) .
F006 C010 1.367(7) .
F007 C01B 1.363(7) .
F008 C01H 1.355(7) .
F009 C01P 1.347(7) .
F00A C01N 1.366(7) .
F00B C00Z 1.363(7) .
F00C C00Y 1.364(7) .
F00D C01J 1.337(7) .
F00E C014 1.353(7) .
F00F C01X 1.346(7) .
F00G C016 1.347(7) .
F00H C01S 1.358(7) .
F00I C01G 1.343(7) .
F00J C01T 1.347(7) .
F00K C01D 1.353(8) .
F00L C017 1.356(7) .
F00M C013 1.366(7) .
F00N C01F 1.352(7) .
F00O C01W 1.369(8) .
F00P C01Y 1.338(8) .
F00Q C01M 1.350(7) .
F00R C01C 1.355(7) .
F00S C022 1.348(8) .
F00T C01V 1.355(8) .
C00U C00X 1.429(9) .
C00U C019 1.429(9) .
C00U C018 1.506(8) .
C00V C015 1.416(9) .
C00V C019 1.428(9) .
C00V C021 1.510(9) .
C00W C010 1.387(9) .
C00W C01P 1.393(9) .
C00X C015 1.430(9) .
C00X C01R 1.504(9) .
C00Y C016 1.375(9) .
C00Y C011 1.390(9) .
C00Z C011 1.373(9) .
C00Z C014 1.383(9) .
C010 C01D 1.373(9) .
C012 C01A 1.371(9) .
C012 C01X 1.393(9) .
C013 C01M 1.362(9) .
C013 C01O 1.364(9) .
C014 C01G 1.355(9) .
C015 C01U 1.507(9) .
C016 C01G 1.372(9) .
C017 C01C 1.362(9) .
C017 C01P 1.372(9) .
C018 H01A 0.9800 .
C018 H01B 0.9800 .
C018 H01C 0.9800 .
C019 C01Z 1.490(9) .
C01A C01J 1.377(9) .
C01B C01W 1.375(10) .
C01B C01Q 1.383(9) .
C01C C01D 1.376(10) .
C01E C01L 1.409(9) .
C01E C01I 1.409(9) .
C01E C026 1.506(9) .
C01F C01T 1.368(9) .
C01F C01N 1.375(9) .
C01H C01S 1.375(9) .
C01H C01Q 1.381(9) .
C01I C01K 1.434(9) .
C01I C023 1.504(10) .
C01J C01V 1.368(9) .
C01K C020 1.404(10) .
C01K C027 1.503(9) .
C01L C020 1.432(9) .
C01L C025 1.493(9) .
C01M C01T 1.370(9) .
C01N C01O 1.381(9) .
C01R H01D 0.9800 .
C01R H01E 0.9800 .
C01R H01F 0.9800 .
C01S C022 1.364(10) .
C01U H01G 0.9800 .
C01U H01H 0.9800 .
C01U H01I 0.9800 .
C01V C01Y 1.371(10) .
C01W C022 1.364(10) .
C01X C01Y 1.385(10) .
C01Z H01J 0.9800 .
C01Z H01K 0.9800 .
C01Z H01L 0.9800 .
C020 C024 1.511(9) .
C021 H02A 0.9800 .
C021 H02B 0.9800 .
C021 H02C 0.9800 .
C023 H02D 0.9800 .
C023 H02E 0.9800 .
C023 H02F 0.9800 .
C024 H02G 0.9800 .
C024 H02H 0.9800 .
C024 H02I 0.9800 .
C025 H02J 0.9800 .
C025 H02K 0.9800 .
C025 H02L 0.9800 .
C026 H02M 0.9800 .
C026 H02N 0.9800 .
C026 H02O 0.9800 .
C027 H02P 0.9800 .
C027 H02Q 0.9800 .
C027 H02R 0.9800 .
